data_4071269
loop_
_publ_author_name
'Greco, Jeffrey F.'
'McNevin, Michael J.'
'Shoemaker, Richard K.'
'Hagadorn, John R.'

_publ_section_title
;
 Solid- and Solution-Phase Structures of Zinc Enolates of Amides and
 Ketones
;
_journal_issue 8
_journal_name_full Organometallics
_journal_page_first 1948
_journal_paper_doi 10.1021/om800070j
_journal_volume 27
_journal_year 2008
_chemical_formula_sum 'C30 H50 Br2 N4 O2 Zn2'
_chemical_formula_weight 789.30
_chemical_name_common '{BrZn[CH2C(O)NEt2](4-t-Bu-py)}2, (1c)'
_chemical_name_systematic
; 
 ? 
;
_space_group_IT_number 14
_symmetry_cell_setting monoclinic
_symmetry_space_group_name_Hall '-P 2ybc'
_symmetry_space_group_name_H-M 'P 1 21/c 1'
_atom_sites_solution_hydrogens geom
_atom_sites_solution_primary direct
_atom_sites_solution_secondary difmap
_audit_creation_method SHELXL-97
_cell_angle_alpha 90.00
_cell_angle_beta 95.325(2)
_cell_angle_gamma 90.00
_cell_formula_units_Z 2
_cell_length_a 7.8297(7)
_cell_length_b 10.2172(9)
_cell_length_c 21.8335(19)
_cell_measurement_reflns_used 4013
_cell_measurement_temperature 149(2)
_cell_measurement_theta_max 28.147
_cell_measurement_theta_min 2.613
_cell_volume 1739.1(3)
_computing_cell_refinement 'Bruker XSCANS'
_computing_data_collection 'Bruker XSCANS'
_computing_data_reduction 'Bruker SHELXTL'
_computing_molecular_graphics 'Bruker SHELXTL'
_computing_publication_material 'Bruker SHELXTL'
_computing_structure_refinement 'SHELXL-97 (Sheldrick, 1997)'
_computing_structure_solution 'SHELXS-97 (Sheldrick, 1990)'
_diffrn_ambient_temperature 149(2)
_diffrn_measured_fraction_theta_full 0.999
_diffrn_measured_fraction_theta_max 0.999
_diffrn_measurement_device_type 'Bruker P4'
_diffrn_measurement_method '\w scans'
_diffrn_radiation_monochromator graphite
_diffrn_radiation_source 'fine-focus sealed tube'
_diffrn_radiation_type MoK\a
_diffrn_radiation_wavelength 0.71073
_diffrn_reflns_av_R_equivalents 0.0890
_diffrn_reflns_av_sigmaI/netI 0.1032
_diffrn_reflns_limit_h_max 10
_diffrn_reflns_limit_h_min -10
_diffrn_reflns_limit_k_max 10
_diffrn_reflns_limit_k_min -13
_diffrn_reflns_limit_l_max 27
_diffrn_reflns_limit_l_min -28
_diffrn_reflns_number 13232
_diffrn_reflns_theta_full 27.48
_diffrn_reflns_theta_max 27.48
_diffrn_reflns_theta_min 1.87
_exptl_absorpt_coefficient_mu 3.708
_exptl_absorpt_correction_T_max 0.6646
_exptl_absorpt_correction_T_min 0.4457
_exptl_absorpt_correction_type multi-scan
_exptl_absorpt_process_details
'absorption correction applied using SADABS (Blessing, R. H. Acta Crystallogr., Sect. A 1995, 51, 33-38)''
_exptl_crystal_colour colorless
_exptl_crystal_density_diffrn 1.507
_exptl_crystal_density_method 'not measured'
_exptl_crystal_description cut
_exptl_crystal_F_000 808
_exptl_crystal_size_max 0.26
_exptl_crystal_size_mid 0.23
_exptl_crystal_size_min 0.12
_refine_diff_density_max 0.951
_refine_diff_density_min -0.735
_refine_diff_density_rms 0.129
_refine_ls_extinction_method none
_refine_ls_goodness_of_fit_ref 0.982
_refine_ls_hydrogen_treatment mixed
_refine_ls_matrix_type full
_refine_ls_number_parameters 186
_refine_ls_number_reflns 3988
_refine_ls_number_restraints 0
_refine_ls_restrained_S_all 0.982
_refine_ls_R_factor_all 0.0812
_refine_ls_R_factor_gt 0.0511
_refine_ls_shift/su_max 0.000
_refine_ls_shift/su_mean 0.000
_refine_ls_structure_factor_coef Fsqd
_refine_ls_weighting_details 'calc w=1/[\s^2^(Fo^2^)+(0.0426P)^2^+0.0000P] where P=(Fo^2^+2Fc^2^)/3'
_refine_ls_weighting_scheme calc
_refine_ls_wR_factor_gt 0.1099
_refine_ls_wR_factor_ref 0.1220
_reflns_number_gt 2849
_reflns_number_total 3988
_reflns_threshold_expression >2sigma(I)
_cod_data_source_file om800070j-file001.cif
_cod_data_source_block mm2017
_cod_depositor_comments
;
The following automatic conversions were performed:

'_symmetry_cell_setting' value 'Monoclinic' changed to 'monoclinic'
according to /home/saulius/struct/CIF-dictionaries/cif_core.dic
dictionary named 'cif_core.dic' version 2.4.1 from 2010-06-29.

Automatic conversion script
Id: cif_fix_values 1715 2011-07-08 13:25:40Z adriana 
;
_cod_original_sg_symbol_H-M P2(1)/c
_cod_database_code 4071269

loop_
_symmetry_equiv_pos_as_xyz
'x, y, z'
'-x, y+1/2, -z+1/2'
'-x, -y, -z'
'x, -y-1/2, z-1/2'

loop_
_atom_site_label
_atom_site_type_symbol
_atom_site_fract_x
_atom_site_fract_y
_atom_site_fract_z
_atom_site_U_iso_or_equiv
_atom_site_adp_type
_atom_site_occupancy
_atom_site_symmetry_multiplicity
_atom_site_calc_flag
_atom_site_refinement_flags
Zn1 Zn 0.40669(6) 0.95331(4) 0.07603(2) 0.01990(15) Uani 1 1 d .
O1 O 0.5591(4) 1.1074(3) 0.08937(13) 0.0230(6) Uani 1 1 d .
N1 N 0.7157(5) 1.2648(3) 0.05018(17) 0.0248(8) Uani 1 1 d .
N2 N 0.2399(4) 0.9986(3) 0.14136(16) 0.0216(8) Uani 1 1 d .
Br1 Br 0.56179(6) 0.76180(4) 0.11414(2) 0.02893(15) Uani 1 1 d .
C1 C 0.2700(5) 0.9555(4) -0.00821(19) 0.0216(9) Uani 1 1 d .
H1A H 0.1482 0.9364 -0.0031 0.030 Uiso 1 1 calc R
H1B H 0.2759 1.0443 -0.0261 0.030 Uiso 1 1 calc R
C2 C 0.6670(5) 1.1392(4) 0.05055(18) 0.0173(8) Uani 1 1 d .
C3 C 0.6347(6) 1.3626(4) 0.0883(2) 0.0295(10) Uani 1 1 d .
H3A H 0.7007 1.4453 0.0885 0.041 Uiso 1 1 calc R
H3B H 0.6389 1.3304 0.1311 0.041 Uiso 1 1 calc R
C4 C 0.4504(6) 1.3895(5) 0.0648(2) 0.0365(12) Uani 1 1 d .
H4A H 0.4434 1.4080 0.0206 0.051 Uiso 1 1 calc R
H4B H 0.4082 1.4652 0.0864 0.051 Uiso 1 1 calc R
H4C H 0.3800 1.3127 0.0720 0.051 Uiso 1 1 calc R
C5 C 0.8266(6) 1.3152(4) 0.0046(2) 0.0286(10) Uani 1 1 d .
H5A H 0.7941 1.4068 -0.0056 0.040 Uiso 1 1 calc R
H5B H 0.8076 1.2627 -0.0335 0.040 Uiso 1 1 calc R
C6 C 1.0154(6) 1.3104(5) 0.0276(3) 0.0401(12) Uani 1 1 d .
H6A H 1.0369 1.3687 0.0632 0.056 Uiso 1 1 calc R
H6B H 1.0843 1.3387 -0.0052 0.056 Uiso 1 1 calc R
H6C H 1.0469 1.2206 0.0398 0.056 Uiso 1 1 calc R
C7 C 0.2897(6) 1.0529(4) 0.1963(2) 0.0294(10) Uani 1 1 d .
H7 H 0.4074 1.0745 0.2050 0.035 Uiso 1 1 calc R
C8 C 0.1805(6) 1.0787(4) 0.2404(2) 0.0274(10) Uani 1 1 d .
H8 H 0.2240 1.1166 0.2784 0.033 Uiso 1 1 calc R
C9 C 0.0057(6) 1.0499(4) 0.22991(19) 0.0224(9) Uani 1 1 d .
C10 C -0.0461(5) 0.9952(5) 0.1728(2) 0.0264(10) Uani 1 1 d .
H10 H -0.1636 0.9748 0.1624 0.032 Uiso 1 1 calc R
C11 C 0.0708(6) 0.9704(4) 0.1315(2) 0.0248(9) Uani 1 1 d .
H11 H 0.0308 0.9310 0.0934 0.030 Uiso 1 1 calc R
C12 C -0.1248(6) 1.0774(4) 0.2754(2) 0.0261(10) Uani 1 1 d .
C13 C -0.2387(6) 1.1916(5) 0.2498(2) 0.0361(12) Uani 1 1 d .
H13A H -0.1678 1.2698 0.2461 0.051 Uiso 1 1 calc R
H13B H -0.3268 1.2097 0.2777 0.051 Uiso 1 1 calc R
H13C H -0.2939 1.1679 0.2091 0.051 Uiso 1 1 calc R
C14 C -0.2375(7) 0.9553(5) 0.2828(2) 0.0413(13) Uani 1 1 d .
H14A H -0.2954 0.9310 0.2427 0.058 Uiso 1 1 calc R
H14B H -0.3234 0.9750 0.3114 0.058 Uiso 1 1 calc R
H14C H -0.1651 0.8826 0.2990 0.058 Uiso 1 1 calc R
C15 C -0.0402(7) 1.1156(5) 0.3392(2) 0.0373(12) Uani 1 1 d .
H15A H 0.0326 1.0437 0.3559 0.052 Uiso 1 1 calc R
H15B H -0.1292 1.1335 0.3668 0.052 Uiso 1 1 calc R
H15C H 0.0300 1.1942 0.3356 0.052 Uiso 1 1 calc R

loop_
_atom_site_aniso_label
_atom_site_aniso_U_11
_atom_site_aniso_U_22
_atom_site_aniso_U_33
_atom_site_aniso_U_23
_atom_site_aniso_U_13
_atom_site_aniso_U_12
Zn1 0.0174(3) 0.0216(3) 0.0210(3) 0.00013(18) 0.00332(19) -0.00141(19)
O1 0.0243(16) 0.0232(15) 0.0221(15) -0.0028(12) 0.0061(13) -0.0045(12)
N1 0.0225(19) 0.021(2) 0.030(2) 0.0013(14) 0.0029(16) 0.0001(14)
N2 0.0172(18) 0.0243(19) 0.0235(19) 0.0007(14) 0.0029(15) -0.0031(14)
Br1 0.0285(3) 0.0243(3) 0.0332(3) 0.00443(17) -0.0007(2) 0.00249(18)
C1 0.019(2) 0.022(2) 0.024(2) 0.0015(16) 0.0008(18) 0.0026(17)
C2 0.0130(19) 0.020(2) 0.019(2) 0.0044(15) 0.0022(16) 0.0012(16)
C3 0.032(3) 0.024(2) 0.032(3) -0.0030(18) 0.001(2) -0.0032(19)
C4 0.030(3) 0.035(3) 0.044(3) -0.004(2) 0.004(2) 0.007(2)
C5 0.024(2) 0.027(2) 0.034(3) 0.0067(19) 0.004(2) -0.0060(19)
C6 0.024(3) 0.044(3) 0.052(3) -0.001(2) 0.004(2) -0.011(2)
C7 0.021(2) 0.037(3) 0.031(3) -0.0076(19) 0.003(2) -0.009(2)
C8 0.026(2) 0.030(3) 0.026(2) -0.0089(18) 0.0039(19) -0.0040(19)
C9 0.027(2) 0.020(2) 0.021(2) 0.0022(16) 0.0043(18) 0.0023(17)
C10 0.015(2) 0.039(3) 0.025(2) 0.0014(18) 0.0023(18) -0.0006(18)
C11 0.023(2) 0.029(2) 0.022(2) -0.0026(17) -0.0012(18) -0.0043(18)
C12 0.026(2) 0.029(2) 0.024(2) -0.0030(17) 0.0066(19) -0.0012(19)
C13 0.032(3) 0.044(3) 0.033(3) -0.008(2) 0.005(2) 0.009(2)
C14 0.040(3) 0.044(3) 0.042(3) -0.001(2) 0.019(3) -0.009(2)
C15 0.037(3) 0.049(3) 0.027(3) -0.011(2) 0.009(2) 0.001(2)

loop_
_atom_type_symbol
_atom_type_description
_atom_type_scat_dispersion_real
_atom_type_scat_dispersion_imag
_atom_type_scat_source
C C 0.0033 0.0016 'International Tables Vol C Tables 4.2.6.8 and 6.1.1.4'
H H 0.0000 0.0000 'International Tables Vol C Tables 4.2.6.8 and 6.1.1.4'
N N 0.0061 0.0033 'International Tables Vol C Tables 4.2.6.8 and 6.1.1.4'
O O 0.0106 0.0060 'International Tables Vol C Tables 4.2.6.8 and 6.1.1.4'
Zn Zn 0.2839 1.4301 'International Tables Vol C Tables 4.2.6.8 and 6.1.1.4'
Br Br -0.2901 2.4595 'International Tables Vol C Tables 4.2.6.8 and 6.1.1.4'

loop_
_geom_angle_atom_site_label_1
_geom_angle_atom_site_label_2
_geom_angle_atom_site_label_3
_geom_angle
_geom_angle_site_symmetry_1
_geom_angle_site_symmetry_3
O1 Zn1 C1 112.46(14) . .
O1 Zn1 N2 97.50(13) . .
C1 Zn1 N2 107.84(15) . .
O1 Zn1 Br1 108.50(9) . .
C1 Zn1 Br1 121.71(11) . .
N2 Zn1 Br1 105.85(10) . .
C2 O1 Zn1 121.6(3) . .
C2 N1 C5 121.7(4) . .
C2 N1 C3 120.4(4) . .
C5 N1 C3 117.0(4) . .
C7 N2 C11 115.3(4) . .
C7 N2 Zn1 123.8(3) . .
C11 N2 Zn1 120.8(3) . .
C2 C1 Zn1 112.6(3) 3_675 .
O1 C2 N1 116.6(4) . .
O1 C2 C1 122.0(4) . 3_675
N1 C2 C1 121.3(4) . 3_675
N1 C3 C4 112.2(4) . .
N1 C5 C6 112.5(4) . .
N2 C7 C8 123.9(4) . .
C7 C8 C9 120.6(4) . .
C10 C9 C8 115.5(4) . .
C10 C9 C12 120.2(4) . .
C8 C9 C12 124.2(4) . .
C11 C10 C9 120.5(4) . .
N2 C11 C10 124.1(4) . .
C9 C12 C15 112.4(4) . .
C9 C12 C13 107.7(4) . .
C15 C12 C13 108.9(4) . .
C9 C12 C14 110.2(4) . .
C15 C12 C14 108.3(4) . .
C13 C12 C14 109.4(4) . .

loop_
_geom_bond_atom_site_label_1
_geom_bond_atom_site_label_2
_geom_bond_distance
_geom_bond_site_symmetry_2
Zn1 O1 1.981(3) .
Zn1 C1 2.040(4) .
Zn1 N2 2.074(4) .
Zn1 Br1 2.4100(6) .
O1 C2 1.292(5) .
N1 C2 1.339(5) .
N1 C5 1.473(6) .
N1 C3 1.480(6) .
N2 C7 1.346(5) .
N2 C11 1.352(5) .
C1 C2 1.456(6) 3_675
C2 C1 1.456(6) 3_675
C3 C4 1.511(6) .
C5 C6 1.517(6) .
C7 C8 1.372(6) .
C8 C9 1.398(6) .
C9 C10 1.392(6) .
C9 C12 1.517(6) .
C10 C11 1.367(6) .
C12 C15 1.535(6) .
C12 C13 1.542(6) .
C12 C14 1.545(6) .

loop_
_geom_torsion_atom_site_label_1
_geom_torsion_atom_site_label_2
_geom_torsion_atom_site_label_3
_geom_torsion_atom_site_label_4
_geom_torsion
_geom_torsion_site_symmetry_4
C1 Zn1 O1 C2 -52.9(3) .
N2 Zn1 O1 C2 -165.8(3) .
Br1 Zn1 O1 C2 84.6(3) .
O1 Zn1 N2 C7 -37.7(4) .
C1 Zn1 N2 C7 -154.3(3) .
Br1 Zn1 N2 C7 74.0(3) .
O1 Zn1 N2 C11 144.5(3) .
C1 Zn1 N2 C11 27.9(4) .
Br1 Zn1 N2 C11 -103.8(3) .
O1 Zn1 C1 C2 106.3(3) 3_675
N2 Zn1 C1 C2 -147.3(3) 3_675
Br1 Zn1 C1 C2 -24.9(4) 3_675
Zn1 O1 C2 N1 155.8(3) .
Zn1 O1 C2 C1 -22.9(5) 3_675
C5 N1 C2 O1 -174.8(3) .
C3 N1 C2 O1 -6.0(5) .
C5 N1 C2 C1 3.9(6) 3_675
C3 N1 C2 C1 172.7(4) 3_675
C2 N1 C3 C4 -69.6(5) .
C5 N1 C3 C4 99.8(5) .
C2 N1 C5 C6 -92.6(5) .
C3 N1 C5 C6 98.2(5) .
C11 N2 C7 C8 0.2(6) .
Zn1 N2 C7 C8 -177.6(3) .
N2 C7 C8 C9 -0.5(7) .
C7 C8 C9 C10 -0.2(6) .
C7 C8 C9 C12 -178.8(4) .
C8 C9 C10 C11 1.2(6) .
C12 C9 C10 C11 179.8(4) .
C7 N2 C11 C10 0.8(6) .
Zn1 N2 C11 C10 178.8(3) .
C9 C10 C11 N2 -1.6(7) .
C10 C9 C12 C15 170.4(4) .
C8 C9 C12 C15 -11.1(6) .
C10 C9 C12 C13 -69.7(5) .
C8 C9 C12 C13 108.8(5) .
C10 C9 C12 C14 49.5(5) .
C8 C9 C12 C14 -131.9(4) .
